data_4125167
loop_
_publ_author_name
'Chen, Teng-Hao'
'Wang, Le'
'Trueblood, Jonathan V.'
'Grassian, Vicki H.'
'Cohen, Seth M.'

_publ_section_title
;
 Poly(isophthalic acid)(ethylene oxide) as a Macromolecular Modulator for
 Metal-Organic Polyhedra.
;
_journal_issue 30
_journal_name_full 'Journal of the American Chemical Society'
_journal_page_first 9646
_journal_page_last 9654
_journal_paper_doi 10.1021/jacs.6b04971
_journal_volume 138
_journal_year 2016
_chemical_formula_moiety 'C198 Cu24 N24 O168'
_chemical_formula_sum 'C198 Cu24 N24 O168'
_chemical_formula_weight 4310.38
_space_group_crystal_system trigonal
_space_group_IT_number 148
_space_group_name_Hall '-R 3'
_space_group_name_H-M_alt 'R -3 :H'
_symmetry_Int_Tables_number 148
_symmetry_space_group_name_Hall '-R 3'
_symmetry_space_group_name_H-M 'R -3 :H'
_atom_sites_solution_primary iterative
_audit_creation_date 2016-04-14
_audit_creation_method
;
Olex2 1.2
(compiled 2016.02.19 svn.r3266 for OlexSys, GUI svn.r5155)
;
_cell_angle_alpha 90
_cell_angle_beta 90
_cell_angle_gamma 120
_cell_formula_units_Z 3
_cell_length_a 36.173(7)
_cell_length_b 36.173(7)
_cell_length_c 29.289(6)
_cell_measurement_reflns_used 4944
_cell_measurement_temperature 100
_cell_measurement_theta_max 19.98
_cell_measurement_theta_min 2.37
_cell_volume 33190(11)
_computing_cell_refinement 'SAINT v8.34A (Bruker, 2013)'
_computing_data_collection 'APEX2 v2013.6-2 (Bruker, 2013)'
_computing_data_reduction 'SAINT v8.34A (Bruker, 2013)'
_computing_molecular_graphics 'Olex2 (Dolomanov et al., 2009)'
_computing_publication_material 'Olex2 (Dolomanov et al., 2009)'
_computing_structure_refinement 'olex2.refine (Bourhis et al., 2015)'
_computing_structure_solution 'olex2.solve (Bourhis et al., 2015)'
_diffrn_ambient_temperature 100.0
_diffrn_detector_area_resol_mean 7.9
_diffrn_detector_type 'CCD Area Detector'
_diffrn_measured_fraction_theta_full 0.9717
_diffrn_measured_fraction_theta_max 0.9717
_diffrn_measurement_device_type 'Bruker APEX-II CCD'
_diffrn_radiation_type 'Mo K\a'
_diffrn_radiation_wavelength 0.71073
_diffrn_reflns_av_R_equivalents 0.0633
_diffrn_reflns_av_unetI/netI 0.1531
_diffrn_reflns_limit_h_max 34
_diffrn_reflns_limit_h_min -34
_diffrn_reflns_limit_k_max 34
_diffrn_reflns_limit_k_min -34
_diffrn_reflns_limit_l_max 28
_diffrn_reflns_limit_l_min -28
_diffrn_reflns_number 13020
_diffrn_reflns_theta_full 26.0000
_diffrn_reflns_theta_max 20.00
_diffrn_reflns_theta_min 1.13
_exptl_absorpt_coefficient_mu 1.198
_exptl_absorpt_correction_T_max 0.7444
_exptl_absorpt_correction_T_min 0.4739
_exptl_absorpt_correction_type empirical
_exptl_absorpt_process_details
;
SADABS-2014/5 (Bruker,2014/5) was used for absorption correction.
wR2(int) was 0.0997 before and 0.0670 after correction.
The Ratio of minimum to maximum transmission is 0.6366.
The \l/2 correction factor is 0.00150.
;
_exptl_crystal_colour greenish-blue
_exptl_crystal_colour_primary blue
_exptl_crystal_density_diffrn 1.0397
_exptl_crystal_description block
_exptl_crystal_F_000 10188.0
_exptl_crystal_size_max 0.32
_exptl_crystal_size_mid 0.3
_exptl_crystal_size_min 0.2
_refine_diff_density_max 1.2373
_refine_diff_density_min -0.8192
_refine_diff_density_rms 0.1872
_refine_ls_d_res_high 1.0390
_refine_ls_d_res_low 18.0865
_refine_ls_goodness_of_fit_ref 1.0203
_refine_ls_hydrogen_treatment undef
_refine_ls_matrix_type full
_refine_ls_number_constraints 0
_refine_ls_number_parameters 601
_refine_ls_number_reflns 6699
_refine_ls_number_restraints 336
_refine_ls_restrained_S_all 0.9933
_refine_ls_R_factor_all 0.1442
_refine_ls_R_factor_gt 0.0857
_refine_ls_shift/su_max 0.0009
_refine_ls_shift/su_mean 0.0000
_refine_ls_structure_factor_coef Fsqd
_refine_ls_weighting_details 'w=1/[\s^2^(Fo^2^)+(0.1P)^2^] where P=(Fo^2^+2Fc^2^)/3'
_refine_ls_weighting_scheme calc
_refine_ls_wR_factor_gt 0.1988
_refine_ls_wR_factor_ref 0.2186
_reflns_Friedel_coverage 0.0
_reflns_limit_h_max 34
_reflns_limit_h_min 0
_reflns_limit_k_max 34
_reflns_limit_k_min 0
_reflns_limit_l_max 28
_reflns_limit_l_min -28
_reflns_number_gt 3188
_reflns_number_total 6892
_reflns_threshold_expression I>=2u(I)
_cod_data_source_file ja6b04971_si_002.cif
_cod_data_source_block poly_MOP_NO2
_cod_depositor_comments
;
Adding full bibliography for 4125161--4125168.cif.

2021-08-29
Space group name changed to comply with IUCR recomendations
                 miguel

2021-08-29
Z value and formula fixed to values more according to usual
chemical conventions.                 miguel
;
_cod_original_formula_sum 'C297 Cu36 N36 O252'
_cod_original_formula_weight 6565.56
_cod_original_formula_moiety 'C297 Cu36 N36 O252'
_cod_original_formula_units_Z 2
_cod_database_code 4125167
_olex2_refinement_description
;
1. Uiso/Uaniso restraints and constraints
Uanis(O7) \\sim Ueq, Uanis(O14) \\sim Ueq, Uanis(C18) \\sim Ueq, Uanis(C32)
\\sim Ueq, Uanis(C40) \\sim Ueq, Uanis(C42) \\sim Ueq, Uanis(C52) \\sim Ueq,
Uanis(C54) \\sim Ueq, Uanis(C58) \\sim Ueq, Uanis(O62) \\sim Ueq, Uanis(N66)
\\sim Ueq, Uanis(O68) \\sim Ueq: with sigma of 0.01 and sigma for terminal
atoms of 0.02
Uanis(O6) \\sim Ueq, Uanis(O16) \\sim Ueq, Uanis(O27) \\sim Ueq, Uanis(C30)
\\sim Ueq, Uanis(C35) \\sim Ueq, Uanis(C43) \\sim Ueq, Uanis(C48) \\sim Ueq,
Uanis(C50) \\sim Ueq, Uanis(C60) \\sim Ueq, Uanis(C61) \\sim Ueq, Uanis(C64)
\\sim Ueq, Uanis(O4) \\sim Ueq, Uanis(N7) \\sim Ueq, Uanis(O9) \\sim Ueq,
Uanis(O11) \\sim Ueq: with sigma of 0.01 and sigma for terminal atoms of 0.02
Uanis(O17) \\sim Ueq, Uanis(N25) \\sim Ueq, Uanis(O28) \\sim Ueq, Uanis(C31)
\\sim Ueq, Uanis(O33) \\sim Ueq, Uanis(C38) \\sim Ueq, Uanis(C44) \\sim Ueq,
Uanis(O45) \\sim Ueq, Uanis(C46) \\sim Ueq, Uanis(C57) \\sim Ueq, Uanis(O5)
\\sim Ueq, Uanis(O19) \\sim Ueq, Uanis(C20) \\sim Ueq, Uanis(C24) \\sim Ueq:
with sigma of 0.01 and sigma for terminal atoms of 0.02
Uanis(O0aa) \\sim Ueq, Uanis(O13) \\sim Ueq, Uanis(C36) \\sim Ueq, Uanis(C39)
\\sim Ueq, Uanis(C41) \\sim Ueq, Uanis(C47) \\sim Ueq, Uanis(C51) \\sim Ueq,
Uanis(C55) \\sim Ueq, Uanis(C56) \\sim Ueq, Uanis(O1aa) \\sim Ueq, Uanis(ON)
\\sim Ueq, Uanis(N2) \\sim Ueq: with sigma of 0.01 and sigma for terminal atoms
of 0.02
Uanis(C20) \\sim Ueq, Uanis(C35) \\sim Ueq, Uanis(C3) \\sim Ueq, : with sigma
of 0.01 and sigma for terminal atoms of 0.02
;
_olex2_submission_special_instructions 'No special instructions were received'

loop_
_space_group_symop_id
_space_group_symop_operation_xyz
1 x,y,z
2 -y,x-y,z
3 -x+y,-x,z
4 -x,-y,-z
5 y,-x+y,-z
6 x-y,x,-z
7 x+1/3,y+2/3,z+2/3
8 -y+1/3,x-y+2/3,z+2/3
9 -x+y+1/3,-x+2/3,z+2/3
10 -x+1/3,-y+2/3,-z+2/3
11 y+1/3,-x+y+2/3,-z+2/3
12 x-y+1/3,x+2/3,-z+2/3
13 x+2/3,y+1/3,z+1/3
14 -y+2/3,x-y+1/3,z+1/3
15 -x+y+2/3,-x+1/3,z+1/3
16 -x+2/3,-y+1/3,-z+1/3
17 y+2/3,-x+y+1/3,-z+1/3
18 x-y+2/3,x+1/3,-z+1/3

loop_
_atom_site_label
_atom_site_type_symbol
_atom_site_fract_x
_atom_site_fract_y
_atom_site_fract_z
_atom_site_U_iso_or_equiv
_atom_site_adp_type
_atom_site_occupancy
_atom_site_refinement_flags_adp
Cu1 Cu 0.71545(5) 0.47839(5) 0.61071(5) 0.0413(6) Uani 1.000000 .
Cu2 Cu 0.61596(5) 0.52447(5) 0.83477(6) 0.0422(6) Uani 1.000000 .
Cu3 Cu 0.73074(5) 0.52638(5) 0.53645(6) 0.0471(6) Uani 1.000000 .
Cu4 Cu 0.59908(5) 0.58830(5) 0.83406(6) 0.0462(6) Uani 1.000000 .
O5 O 0.7689(2) 0.5275(2) 0.6312(3) 0.032(2) Uani 1.000000 U
O6 O 0.6848(3) 0.5068(3) 0.6307(3) 0.041(2) Uani 1.000000 U
O7 O 0.7591(3) 0.4959(3) 0.5144(3) 0.055(3) Uani 1.000000 U
O8 O 0.5394(2) 0.5430(3) 0.8231(3) 0.050(3) Uani 1.000000 .
O0aa O 0.6750(2) 0.5690(3) 0.8482(3) 0.043(2) Uani 1.000000 U
O11 O 0.6268(2) 0.5357(3) 0.7692(3) 0.045(2) Uani 1.000000 U
O12 O 0.7370(2) 0.5623(3) 0.4753(3) 0.056(3) Uani 1.000000 .
O13 O 0.6607(3) 0.6231(3) 0.8451(3) 0.060(3) Uani 1.000000 U
O14 O 0.7498(3) 0.4574(2) 0.5786(3) 0.049(3) Uani 1.000000 U
O15 O 0.5553(3) 0.4905(3) 0.8221(3) 0.052(3) Uani 1.000000 .
O16 O 0.7002(3) 0.5497(3) 0.5707(3) 0.059(3) Uani 1.000000 U
O17 O 0.6029(2) 0.5231(2) 0.8993(3) 0.042(2) Uani 1.000000 U
C18 C 0.7589(4) 0.4672(4) 0.5382(5) 0.033(4) Uani 1.000000 U
O19 O 0.7830(2) 0.5682(2) 0.5674(3) 0.045(2) Uani 1.000000 U
C20 C 0.7869(3) 0.5597(3) 0.6088(4) 0.009(3) Uani 1.000000 U
O21 O 0.7033(3) 0.4396(3) 0.6709(3) 0.079(3) Uani 1.000000 .
O22 O 0.6640(3) 0.4365(2) 0.5782(3) 0.054(3) Uani 1.000000 .
O23 O 0.6764(3) 0.4782(3) 0.5164(3) 0.066(3) Uani 1.000000 .
C24 C 0.8280(3) 0.5992(3) 0.6326(4) 0.023(3) Uani 1.000000 U
N25 N 0.5175(4) 0.5668(4) 1.0530(5) 0.060(4) Uani 1.000000 U
C26 C 0.7875(4) 0.3428(4) 0.5383(5) 0.024(3) Uiso 1.000000 U
O27 O 0.6112(3) 0.5898(3) 0.7692(3) 0.061(3) Uani 1.000000 U
O28 O 0.5888(2) 0.5785(3) 0.8999(3) 0.047(2) Uani 1.000000 U
C30 C 0.6860(4) 0.5364(4) 0.6111(4) 0.030(4) Uani 1.000000 U
C31 C 0.5394(4) 0.5465(4) 1.0315(4) 0.033(3) Uani 1.000000 U
C32 C 0.7776(4) 0.4074(4) 0.5393(4) 0.030(3) Uani 1.000000 U
O33 O 0.5135(3) 0.5925(3) 1.0309(4) 0.097(4) Uani 1.000000 U
C34 C 0.5885(3) 0.5450(4) 0.9156(4) 0.015(3) Uiso 1.000000 U
C35 C 0.6232(4) 0.5660(4) 0.7510(4) 0.026(3) Uani 1.000000 U
C36 C 0.8205(4) 0.7000(4) 0.8605(4) 0.050(4) Uani 1.000000 U
O37 O 0.6230(4) 0.4691(3) 0.8416(4) 0.085(4) Uani 1.000000 .
C38 C 0.5767(4) 0.5034(4) 0.9906(4) 0.036(4) Uani 1.000000 U
C39 C 0.6859(4) 0.6082(4) 0.8454(4) 0.038(4) Uani 1.000000 U
C40 C 0.7823(4) 0.4445(4) 0.5151(5) 0.046(4) Uani 1.000000 U
C41 C 0.7337(4) 0.6418(4) 0.8538(4) 0.045(4) Uani 1.000000 U
C42 C 0.7964(4) 0.3856(4) 0.5170(5) 0.052(4) Uani 1.000000 U
C43 C 0.6508(4) 0.5484(4) 0.6775(4) 0.030(3) Uani 1.000000 U
C44 C 0.5754(4) 0.5382(4) 0.9691(4) 0.041(4) Uani 1.000000 U
O45 O 0.4993(4) 0.5535(3) 1.0888(4) 0.082(3) Uani 1.000000 U
C46 C 0.5549(4) 0.5588(4) 0.9875(5) 0.041(4) Uani 1.000000 U
C47 C 0.7438(5) 0.6833(5) 0.8590(5) 0.072(5) Uani 1.000000 U
C48 C 0.6341(4) 0.5712(4) 0.6998(4) 0.040(4) Uani 1.000000 U
C50 C 0.6629(4) 0.5568(4) 0.6342(5) 0.038(4) Uani 1.000000 U
C51 C 0.7886(4) 0.7112(4) 0.8650(5) 0.053(4) Uani 1.000000 U
C52 C 0.8017(5) 0.4585(5) 0.4731(6) 0.074(5) Uani 1.000000 U
C54 C 0.8199(5) 0.4371(5) 0.4559(6) 0.082(5) Uani 1.000000 U
C55 C 0.8070(4) 0.6558(4) 0.8526(4) 0.050(4) Uani 1.000000 U
C56 C 0.7625(4) 0.6247(3) 0.8498(4) 0.024(3) Uani 1.000000 U
C57 C 0.5416(4) 0.5151(4) 1.0570(4) 0.045(4) Uani 1.000000 U
C58 C 0.8147(5) 0.3961(5) 0.4723(5) 0.066(5) Uani 1.000000 U
C60 C 0.6349(5) 0.6047(5) 0.6314(6) 0.084(5) Uani 1.000000 U
C61 C 0.6569(5) 0.5869(5) 0.6061(5) 0.073(5) Uani 1.000000 U
O62 O 0.8653(6) 0.4368(6) 0.4008(6) 0.199(7) Uani 1.000000 U
C64 C 0.6285(5) 0.6025(5) 0.6803(6) 0.089(5) Uani 1.000000 U
N66 N 0.8288(11) 0.4386(11) 0.4019(12) 0.289(17) Uani 1.000000 U
O68 O 0.8480(6) 0.4805(6) 0.3975(6) 0.200(7) Uani 1.000000 U
O1aa O 0.8378(4) 0.7774(4) 0.8911(4) 0.113(4) Uani 1.000000 U
C3 C 0.5316(4) 0.5053(4) 0.8223(4) 0.035(4) Uani 1.000000 U
O4 O 0.6244(5) 0.6305(4) 0.5637(6) 0.143(5) Uani 1.000000 U
ON O 0.7810(4) 0.7708(4) 0.8588(5) 0.146(6) Uani 1.000000 U
N7 N 0.6432(8) 0.6512(9) 0.6049(9) 0.202(11) Uani 1.000000 U
O9 O 0.6161(7) 0.6584(6) 0.6233(6) 0.226(8) Uani 1.000000 U
N2 N 0.8054(6) 0.7586(6) 0.8706(6) 0.112(6) Uani 1.000000 U
O1 O 0.5881(3) 0.6417(3) 0.8277(3) 0.054(3) Uiso 1.000000 .
C1 C 0.5945(10) 0.4450(10) 0.8588(11) 0.229(17) Uiso 1.000000 .

loop_
_atom_site_aniso_label
_atom_site_aniso_U_11
_atom_site_aniso_U_22
_atom_site_aniso_U_33
_atom_site_aniso_U_12
_atom_site_aniso_U_13
_atom_site_aniso_U_23
Cu1 0.0453(12) 0.0322(11) 0.0445(12) 0.0179(10) 0.0008(9) 0.0012(9)
Cu2 0.0401(12) 0.0350(11) 0.0555(13) 0.0219(10) 0.0104(10) 0.0072(9)
Cu3 0.0506(12) 0.0344(11) 0.0513(13) 0.0175(10) -0.0011(10) 0.0028(10)
Cu4 0.0431(12) 0.0397(12) 0.0605(13) 0.0242(10) 0.0097(10) 0.0070(10)
O5 0.032(5) 0.020(4) 0.041(5) 0.010(3) -0.003(3) 0.001(3)
O6 0.055(5) 0.037(5) 0.032(5) 0.024(3) 0.007(3) 0.014(3)
O7 0.075(6) 0.047(5) 0.051(6) 0.037(3) 0.008(4) -0.001(4)
O8 0.040(6) 0.034(6) 0.076(8) 0.017(5) 0.005(5) -0.006(5)
O0aa 0.038(5) 0.042(5) 0.050(5) 0.021(3) 0.005(3) 0.008(3)
O11 0.045(5) 0.042(5) 0.054(6) 0.025(3) 0.009(3) 0.000(4)
O12 0.032(6) 0.055(7) 0.068(7) 0.013(5) -0.001(5) 0.023(5)
O13 0.051(6) 0.047(5) 0.082(6) 0.022(3) 0.010(4) 0.017(4)
O14 0.062(6) 0.038(5) 0.049(6) 0.028(3) 0.006(4) 0.006(4)
O15 0.052(7) 0.041(6) 0.076(7) 0.033(6) -0.002(6) 0.011(5)
O16 0.067(6) 0.041(5) 0.076(6) 0.034(3) 0.004(4) 0.002(4)
O17 0.047(5) 0.025(4) 0.057(6) 0.020(3) 0.010(3) 0.001(3)
C18 0.061(7) 0.025(6) 0.023(7) 0.030(4) -0.006(4) -0.011(4)
O19 0.052(5) 0.041(5) 0.033(5) 0.017(3) 0.003(3) 0.004(3)
C20 0.017(5) 0.008(5) 0.005(5) 0.008(3) -0.001(3) 0.002(3)
O21 0.071(7) 0.110(9) 0.078(8) 0.062(7) 0.029(6) 0.063(7)
O22 0.051(6) 0.043(6) 0.046(7) 0.008(5) -0.005(5) 0.005(5)
O23 0.069(7) 0.060(7) 0.061(7) 0.027(6) -0.022(6) 0.011(6)
C24 0.021(7) 0.007(7) 0.033(8) 0.001(5) -0.005(6) -0.002(5)
N25 0.071(7) 0.067(7) 0.055(7) 0.044(4) 0.004(4) 0.008(4)
O27 0.066(6) 0.049(5) 0.072(6) 0.033(3) 0.014(4) 0.013(4)
O28 0.053(5) 0.040(5) 0.054(5) 0.027(3) 0.012(4) 0.006(4)
C30 0.052(7) 0.028(6) 0.021(7) 0.027(4) 0.001(4) 0.001(4)
C31 0.047(7) 0.028(6) 0.037(7) 0.027(4) 0.010(4) -0.004(4)
C32 0.033(6) 0.025(6) 0.040(7) 0.020(4) -0.001(4) -0.003(4)
O33 0.120(9) 0.074(7) 0.113(9) 0.060(6) 0.005(6) 0.005(6)
C35 0.034(6) 0.014(5) 0.039(6) 0.017(3) 0.009(3) 0.004(3)
C36 0.042(7) 0.047(7) 0.060(8) 0.022(4) -0.003(4) 0.005(4)
O37 0.099(10) 0.059(8) 0.108(10) 0.048(8) -0.000(8) 0.011(7)
C38 0.028(8) 0.026(7) 0.047(9) 0.009(5) 0.009(6) 0.027(6)
C39 0.022(7) 0.030(6) 0.061(8) 0.013(4) 0.008(4) 0.002(4)
C40 0.057(7) 0.041(6) 0.045(7) 0.028(4) 0.009(4) 0.004(4)
C41 0.036(7) 0.043(7) 0.049(7) 0.016(4) 0.016(4) 0.005(4)
C42 0.062(8) 0.040(6) 0.055(8) 0.026(4) -0.002(4) -0.003(4)
C43 0.036(7) 0.027(6) 0.028(7) 0.018(4) 0.004(4) -0.003(4)
C44 0.043(7) 0.041(6) 0.037(7) 0.020(4) 0.006(4) -0.006(4)
O45 0.106(8) 0.091(8) 0.061(8) 0.059(6) 0.012(6) -0.005(6)
C46 0.033(7) 0.036(6) 0.051(8) 0.015(4) 0.005(4) 0.007(4)
C47 0.071(8) 0.061(7) 0.082(9) 0.033(4) 0.003(4) -0.002(4)
C48 0.047(7) 0.030(6) 0.045(7) 0.022(4) 0.000(4) 0.012(4)
C50 0.051(7) 0.031(6) 0.040(7) 0.027(4) 0.003(4) 0.005(4)
C51 0.045(7) 0.036(6) 0.075(8) 0.020(4) -0.001(4) -0.006(4)
C52 0.082(8) 0.070(7) 0.077(8) 0.044(4) 0.014(4) 0.004(4)
C54 0.111(9) 0.084(8) 0.066(8) 0.059(4) 0.012(4) 0.007(4)
C55 0.045(7) 0.051(7) 0.054(8) 0.025(4) -0.002(4) -0.003(4)
C56 0.021(6) 0.026(6) 0.026(7) 0.013(4) 0.009(4) 0.009(4)
C57 0.057(9) 0.044(8) 0.037(9) 0.027(6) -0.008(6) -0.001(6)
C58 0.071(8) 0.059(7) 0.073(8) 0.036(4) 0.006(4) 0.009(4)
C60 0.107(9) 0.077(7) 0.082(9) 0.058(4) 0.006(4) 0.011(4)
C61 0.083(8) 0.065(7) 0.077(8) 0.042(4) 0.002(4) 0.001(4)
O62 0.232(14) 0.213(12) 0.181(13) 0.132(8) 0.065(8) 0.076(8)
C64 0.091(9) 0.090(8) 0.094(9) 0.051(4) 0.013(4) 0.008(4)
N66 0.294(17) 0.288(17) 0.288(18) 0.147(6) 0.007(5) 0.010(5)
O68 0.247(15) 0.213(12) 0.173(13) 0.138(8) 0.057(8) -0.011(8)
O1aa 0.107(10) 0.090(8) 0.138(10) 0.047(6) -0.003(7) -0.010(6)
C3 0.029(7) 0.024(6) 0.054(8) 0.016(4) 0.011(4) 0.005(4)
O4 0.159(11) 0.126(9) 0.175(12) 0.094(7) 0.015(7) 0.029(7)
ON 0.111(10) 0.094(9) 0.216(13) 0.040(6) -0.004(7) 0.013(7)
N7 0.214(13) 0.206(12) 0.204(13) 0.117(5) 0.008(5) 0.008(5)
O9 0.283(16) 0.238(13) 0.202(14) 0.165(8) 0.056(8) 0.078(8)
N2 0.101(9) 0.101(8) 0.128(10) 0.047(4) -0.007(5) -0.005(5)

loop_
_atom_type_symbol
_atom_type_scat_dispersion_real
_atom_type_scat_dispersion_imag
_atom_type_scat_Cromer_Mann_a1
_atom_type_scat_Cromer_Mann_a2
_atom_type_scat_Cromer_Mann_a3
_atom_type_scat_Cromer_Mann_a4
_atom_type_scat_Cromer_Mann_b1
_atom_type_scat_Cromer_Mann_b2
_atom_type_scat_Cromer_Mann_b3
_atom_type_scat_Cromer_Mann_b4
_atom_type_scat_Cromer_Mann_c
_atom_type_scat_source
_atom_type_scat_dispersion_source
C 0.00347 0.00161 2.31000 1.02000 1.58860 0.86500 20.84390 10.20750 0.56870 51.65120 0.215599998832 'International Tables Volume C Table 6.1.1.4 (pp. 500-502)' 'Henke, Gullikson and Davis, At. Data and Nucl. Data Tables, 1993, 54, 2'
Cu 0.34125 1.28947 13.33800 7.16760 5.61580 1.67350 3.58280 0.24700 11.39660 64.81260 1.19099998474 'International Tables Volume C Table 6.1.1.4 (pp. 500-502)' 'Henke, Gullikson and Davis, At. Data and Nucl. Data Tables, 1993, 54, 2'
O 0.01158 0.00611 3.04850 2.28680 1.54630 0.86700 13.27710 5.70110 0.32390 32.90890 0.250800013542 'International Tables Volume C Table 6.1.1.4 (pp. 500-502)' 'Henke, Gullikson and Davis, At. Data and Nucl. Data Tables, 1993, 54, 2'
N 0.00653 0.00323 12.21260 3.13220 2.01250 1.16630 0.00570 9.89330 28.99750 0.58260 -11.5290002823 'International Tables Volume C Table 6.1.1.4 (pp. 500-502)' 'Henke, Gullikson and Davis, At. Data and Nucl. Data Tables, 1993, 54, 2'

loop_
_geom_angle_atom_site_label_1
_geom_angle_atom_site_label_2
_geom_angle_atom_site_label_3
_geom_angle
_geom_angle_site_symmetry_1
_geom_angle_site_symmetry_3
O5 Cu1 Cu3 82.5(2) . .
O6 Cu1 Cu3 83.6(2) . .
O6 Cu1 O5 89.6(3) . .
O14 Cu1 Cu3 84.1(3) . .
O14 Cu1 O5 88.2(3) . .
O14 Cu1 O6 167.7(4) . .
O21 Cu1 Cu3 179.8(2) . .
O21 Cu1 O5 97.3(4) . .
O21 Cu1 O6 96.5(3) . .
O21 Cu1 O14 95.8(4) . .
O22 Cu1 Cu3 85.1(3) . .
O22 Cu1 O5 167.7(3) . .
O22 Cu1 O6 89.0(4) . .
O22 Cu1 O14 90.5(4) . .
O22 Cu1 O21 95.0(4) . .
O0aa Cu2 Cu4 85.3(2) . .
O11 Cu2 Cu4 85.5(2) . .
O11 Cu2 O0aa 90.2(3) . .
O15 Cu2 Cu4 82.6(3) . .
O15 Cu2 O0aa 167.9(4) . .
O15 Cu2 O11 89.4(3) . .
O17 Cu2 Cu4 82.7(2) . .
O17 Cu2 O0aa 88.7(3) . .
O17 Cu2 O11 168.2(3) . .
O17 Cu2 O15 89.2(3) . .
O37 Cu2 Cu4 172.6(3) . .
O37 Cu2 O0aa 99.1(4) . .
O37 Cu2 O11 100.3(4) . .
O37 Cu2 O15 92.9(4) . .
O37 Cu2 O17 91.5(4) . .
O7 Cu3 Cu1 84.2(3) . .
O12 Cu3 Cu1 174.8(2) . .
O12 Cu3 O7 98.0(4) . .
O16 Cu3 Cu1 83.4(3) . .
O16 Cu3 O7 167.6(4) . .
O16 Cu3 O12 94.5(4) . .
O19 Cu3 Cu1 86.0(2) . .
O19 Cu3 O7 90.6(4) . .
O19 Cu3 O12 98.7(3) . .
O19 Cu3 O16 88.0(4) . .
O23 Cu3 Cu1 82.9(3) . .
O23 Cu3 O7 88.7(4) . .
O23 Cu3 O12 92.4(3) . .
O23 Cu3 O16 90.3(4) . .
O23 Cu3 O19 168.9(4) . .
O8 Cu4 Cu2 84.9(3) . .
O13 Cu4 Cu2 82.8(3) . .
O13 Cu4 O8 167.7(4) . .
O27 Cu4 Cu2 83.5(3) . .
O27 Cu4 O8 90.1(4) . .
O27 Cu4 O13 88.6(4) . .
O28 Cu4 Cu2 86.7(2) . .
O28 Cu4 O8 88.8(3) . .
O28 Cu4 O13 90.4(4) . .
O28 Cu4 O27 170.2(4) . .
O1 Cu4 Cu2 175.0(2) . .
O1 Cu4 O8 96.5(3) . .
O1 Cu4 O13 95.7(3) . .
O1 Cu4 O27 91.7(3) . .
O1 Cu4 O28 98.2(3) . .
C20 O5 Cu1 121.5(7) . .
C30 O6 Cu1 123.5(8) . .
C18 O7 Cu3 119.8(8) . .
C3 O8 Cu4 117.6(8) . .
C39 O0aa Cu2 120.3(8) . .
C35 O11 Cu2 119.3(8) . .
C39 O13 Cu4 123.8(8) . .
C18 O14 Cu1 118.1(8) . .
C3 O15 Cu2 122.8(9) . .
C30 O16 Cu3 120.9(8) . .
C34 O17 Cu2 122.1(7) . .
O14 C18 O7 131.9(12) . .
C40 C18 O7 114.0(12) . .
C40 C18 O14 113.0(11) . .
C20 O19 Cu3 115.8(7) . .
O19 C20 O5 132.7(10) . .
C24 C20 O5 115.7(10) . .
C24 C20 O19 111.1(10) . .
C26 O22 Cu1 119.3(8) 2_655 .
C26 O23 Cu3 122.7(8) 2_655 .
C38 C24 C20 116.8(10) 11_556 .
C57 C24 C20 118.6(11) 11_556 .
C57 C24 C38 123.7(11) 11_556 11_556
O33 N25 C31 117.6(14) . .
O45 N25 C31 120.0(13) . .
O45 N25 O33 121.6(14) . .
O23 C26 O22 129.4(12) 3_665 3_665
C42 C26 O22 115.0(12) . 3_665
C42 C26 O23 114.7(12) . 3_665
C35 O27 Cu4 122.9(8) . .
C34 O28 Cu4 115.5(7) . .
O16 C30 O6 127.5(12) . .
C50 C30 O6 115.8(12) . .
C50 C30 O16 116.2(11) . .
C46 C31 N25 118.1(12) . .
C57 C31 N25 116.5(12) . .
C57 C31 C46 125.4(12) . .
C42 C32 C40 114.9(11) . .
O28 C34 O17 130.8(11) . .
C44 C34 O17 117.3(10) . .
C44 C34 O28 110.7(10) . .
O27 C35 O11 128.6(12) . .
C48 C35 O11 112.5(10) . .
C48 C35 O27 118.9(11) . .
C55 C36 C51 117.6(12) . .
C1 O37 Cu2 106(2) . .
C44 C38 C24 116.2(11) . 12_546
O13 C39 O0aa 125.9(11) . .
C41 C39 O0aa 117.5(11) . .
C41 C39 O13 115.1(12) . .
C32 C40 C18 115.1(11) . .
C52 C40 C18 119.5(13) . .
C52 C40 C32 125.1(12) . .
C47 C41 C39 117.3(13) . .
C56 C41 C39 114.1(11) . .
C56 C41 C47 128.3(12) . .
C32 C42 C26 116.7(12) . .
C58 C42 C26 118.3(12) . .
C58 C42 C32 123.7(13) . .
C50 C43 C48 120.2(12) . .
C38 C44 C34 115.2(11) . .
C46 C44 C34 118.9(12) . .
C46 C44 C38 124.1(12) . .
C44 C46 C31 115.1(12) . .
C51 C47 C41 112.2(13) . .
C43 C48 C35 122.8(11) . .
C64 C48 C35 111.9(13) . .
C64 C48 C43 125.1(13) . .
C43 C50 C30 121.0(12) . .
C61 C50 C30 115.4(12) . .
C61 C50 C43 123.5(12) . .
C47 C51 C36 126.1(13) . .
N2 C51 C36 114.3(13) . .
N2 C51 C47 119.0(14) . .
C54 C52 C40 115.4(15) . .
C58 C54 C52 127.1(16) . .
N66 C54 C52 120(2) . .
N66 C54 C58 106.1(19) . .
C56 C55 C36 120.3(12) . .
C3 C55 C36 122.4(12) 11_556 .
C3 C55 C56 117.2(12) 11_556 .
C55 C56 C41 115.0(11) . .
C31 C57 C24 114.9(12) . 12_546
C54 C58 C42 112.1(13) . .
C64 C60 C61 126.1(15) . .
N7 C60 C61 109.6(16) . .
N7 C60 C64 116.1(16) . .
C60 C61 C50 111.1(14) . .
C60 C64 C48 111.8(15) . .
O62 N66 C54 102(2) . .
O68 N66 C54 97(3) . .
O68 N66 O62 95(3) . .
O15 C3 O8 131.2(13) . .
C55 C3 O8 112.2(12) 12_546 .
C55 C3 O15 116.0(12) 12_546 .
O4 N7 C60 93.7(18) . .
O9 N7 C60 104(2) . .
O9 N7 O4 105(2) . .
O1aa N2 C51 115.2(18) . .
ON N2 C51 115.2(17) . .
ON N2 O1aa 129(2) . .

loop_
_geom_bond_atom_site_label_1
_geom_bond_atom_site_label_2
_geom_bond_distance
_geom_bond_site_symmetry_2
Cu1 Cu3 2.663(2) .
Cu1 O5 1.954(7) .
Cu1 O6 1.941(8) .
Cu1 O14 1.986(8) .
Cu1 O21 2.157(8) .
Cu1 O22 1.962(8) .
Cu2 Cu4 2.667(2) .
Cu2 O0aa 1.968(8) .
Cu2 O11 1.961(8) .
Cu2 O15 1.940(8) .
Cu2 O17 1.942(8) .
Cu2 O37 2.151(9) .
Cu3 O7 1.952(8) .
Cu3 O12 2.157(8) .
Cu3 O16 1.967(9) .
Cu3 O19 1.956(8) .
Cu3 O23 1.954(9) .
Cu4 O8 1.979(8) .
Cu4 O13 1.963(9) .
Cu4 O27 1.942(9) .
Cu4 O28 1.963(8) .
Cu4 O1 2.165(8) .
O5 C20 1.206(11) .
O6 C30 1.197(12) .
O7 C18 1.247(13) .
O8 C3 1.248(13) .
O0aa C39 1.271(13) .
O11 C35 1.283(12) .
O13 C39 1.266(13) .
O14 C18 1.231(13) .
O15 C3 1.216(13) .
O16 C30 1.284(13) .
O17 C34 1.244(11) .
C18 C40 1.596(16) .
O19 C20 1.275(11) .
C20 C24 1.616(14) .
O22 C26 1.260(13) 2_655
O23 C26 1.235(13) 2_655
C24 C38 1.356(14) 11_556
C24 C57 1.447(15) 11_556
N25 C31 1.462(15) .
N25 O33 1.200(13) .
N25 O45 1.204(13) .
C26 C42 1.546(16) .
O27 C35 1.263(12) .
O28 C34 1.292(12) .
C30 C50 1.523(15) .
C31 C46 1.388(15) .
C31 C57 1.397(15) .
C32 C40 1.452(15) .
C32 C42 1.429(15) .
C34 C44 1.619(15) .
C35 C48 1.538(15) .
C36 C51 1.405(16) .
C36 C55 1.440(16) .
O37 C1 1.09(3) .
C38 C44 1.426(15) .
C39 C41 1.557(16) .
C40 C52 1.383(17) .
C41 C47 1.365(17) .
C41 C56 1.457(15) .
C42 C58 1.429(17) .
C43 C48 1.404(15) .
C43 C50 1.324(14) .
C44 C46 1.398(15) .
C47 C51 1.427(17) .
C48 C64 1.370(18) .
C50 C61 1.465(17) .
C51 N2 1.517(19) .
C52 C54 1.342(18) .
C54 C58 1.477(18) .
C54 N66 1.61(3) .
C55 C56 1.433(15) .
C55 C3 1.523(16) 11_556
C60 C61 1.454(19) .
C60 C64 1.45(2) .
C60 N7 1.74(3) .
O62 N66 1.36(3) .
N66 O68 1.32(3) .
O1aa N2 1.183(16) .
O4 N7 1.41(2) .
ON N2 1.220(17) .
N7 O9 1.25(2) .

loop_
_restr_u_iso_atom_site_label
_restr_u_iso_weight_param
O5 0.0100
O6 0.0100
O7 0.0100
O0aa 0.0100
O11 0.0100
O13 0.0100
O14 0.0100
O16 0.0100
O17 0.0100
C18 0.0100
O19 0.0100
C20 0.0100
C20 0.0100
C24 0.0200
N25 0.0100
O27 0.0100
O28 0.0100
C30 0.0100
C31 0.0100
C32 0.0100
O33 0.0200
C35 0.0100
C35 0.0100
C36 0.0100
C38 0.0200
C39 0.0100
C40 0.0100
C41 0.0100
C42 0.0100
C43 0.0100
C44 0.0100
O45 0.0200
C46 0.0100
C47 0.0100
C48 0.0100
C50 0.0100
C51 0.0100
C52 0.0100
C54 0.0100
C55 0.0100
C56 0.0100
C57 0.0200
C58 0.0100
C60 0.0100
C61 0.0100
O62 0.0200
C64 0.0100
N66 0.0100
O68 0.0200
O1aa 0.0200
C3 0.0100
O4 0.0200
ON 0.0200
N7 0.0100
O9 0.0200
N2 0.0100
